data_7225452
loop_
_publ_author_name
'Tarai, Arup'
'Baruah, Jubaraj B.'

_publ_section_title
;
 Anion assisted conformationally guided self-assemblies of multi-component
 cocrystals of dioxime
;
_journal_issue 29
_journal_name_full CrystEngComm
_journal_page_first 5482
_journal_paper_doi 10.1039/C6CE01157H
_journal_volume 18
_journal_year 2016
_chemical_formula_moiety 'C16 H36 N, 2(C8 H8 N2 O2), F'
_chemical_formula_sum 'C32 H52 F N5 O4'
_chemical_formula_weight 589.79
_chemical_name_systematic
; 
 ? 
;
_space_group_IT_number 14
_space_group_name_Hall '-P 2ybc'
_symmetry_cell_setting monoclinic
_symmetry_space_group_name_Hall '-P 2ybc'
_symmetry_space_group_name_H-M 'P 1 21/c 1'
_atom_sites_solution_hydrogens geom
_atom_sites_solution_primary direct
_atom_sites_solution_secondary difmap
_audit_creation_method SHELXL-97
_audit_update_record
;
2016-03-04 deposited with the CCDC.
2016-06-07 downloaded from the CCDC.
;
_cell_angle_alpha 90.00
_cell_angle_beta 107.378(2)
_cell_angle_gamma 90.00
_cell_formula_units_Z 4
_cell_length_a 20.7631(8)
_cell_length_b 8.2356(3)
_cell_length_c 21.9337(8)
_cell_measurement_reflns_used 3665
_cell_measurement_temperature 296(2)
_cell_measurement_theta_max 19.20
_cell_measurement_theta_min 2.37
_cell_volume 3579.4(2)
_computing_structure_refinement 'SHELXL-97 (Sheldrick, 1997)'
_computing_structure_solution 'SHELXS-97 (Sheldrick, 1990)'
_diffrn_ambient_temperature 296(2)
_diffrn_measured_fraction_theta_full 0.987
_diffrn_measured_fraction_theta_max 0.987
_diffrn_measurement_device_type 'CCD area detector'
_diffrn_measurement_method 'phi and omega scans'
_diffrn_radiation_monochromator graphite
_diffrn_radiation_source 'fine-focus sealed tube'
_diffrn_radiation_type MoK\a
_diffrn_radiation_wavelength 0.71073
_diffrn_reflns_av_R_equivalents 0.0574
_diffrn_reflns_av_sigmaI/netI 0.0451
_diffrn_reflns_limit_h_max 24
_diffrn_reflns_limit_h_min -23
_diffrn_reflns_limit_k_max 9
_diffrn_reflns_limit_k_min -9
_diffrn_reflns_limit_l_max 26
_diffrn_reflns_limit_l_min -25
_diffrn_reflns_number 29694
_diffrn_reflns_theta_full 25.25
_diffrn_reflns_theta_max 25.25
_diffrn_reflns_theta_min 1.91
_exptl_absorpt_coefficient_mu 0.076
_exptl_absorpt_correction_T_max 0.991
_exptl_absorpt_correction_T_min 0.978
_exptl_absorpt_correction_type multi-scan
_exptl_absorpt_process_details multi-Scan
_exptl_crystal_colour Colourless
_exptl_crystal_density_diffrn 1.094
_exptl_crystal_density_method 'not measured'
_exptl_crystal_description Block
_exptl_crystal_F_000 1280
_exptl_crystal_size_max 0.32
_exptl_crystal_size_mid 0.24
_exptl_crystal_size_min 0.12
_refine_diff_density_max 0.399
_refine_diff_density_min -0.367
_refine_diff_density_rms 0.037
_refine_ls_extinction_method none
_refine_ls_goodness_of_fit_ref 1.056
_refine_ls_hydrogen_treatment mixed
_refine_ls_matrix_type full
_refine_ls_number_parameters 390
_refine_ls_number_reflns 6383
_refine_ls_number_restraints 5
_refine_ls_restrained_S_all 1.228
_refine_ls_R_factor_all 0.1286
_refine_ls_R_factor_gt 0.0707
_refine_ls_shift/su_max 0.001
_refine_ls_shift/su_mean 0.000
_refine_ls_structure_factor_coef Fsqd
_refine_ls_weighting_details 'calc w=1/[\s^2^(Fo^2^)+(0.0200P)^2^+3.0000P] where P=(Fo^2^+2Fc^2^)/3'
_refine_ls_weighting_scheme calc
_refine_ls_wR_factor_gt 0.1388
_refine_ls_wR_factor_ref 0.1613
_reflns_number_gt 3317
_reflns_number_total 6383
_reflns_threshold_expression >2sigma(I)
_cod_data_source_file c6ce01157h2.cif
_cod_data_source_block 2H2BNAD_TBAF
_cod_depositor_comments
;
The following automatic conversions were performed:

'_symmetry_cell_setting' value 'Monoclinic' changed to 'monoclinic'
according to
/usr/data/users/saulius/crontab/automatic-downloads/rss-feeds/RSC/lib/dictionaries/cif_core.dic
dictionary named 'cif_core.dic' version 2.4.2 from 2011-04-26.

'_exptl_absorpt_correction_type' value 'multi-Scan' changed to
'multi-scan' according to
/usr/data/users/saulius/crontab/automatic-downloads/rss-feeds/RSC/lib/dictionaries/cif_core.dic
dictionary named 'cif_core.dic' version 2.4.2 from 2011-04-26.

Automatic conversion script
Id: cif_fix_values 4268 2015-11-12 08:31:59Z antanas 

 Adding full bibliography for 7225451--7225453.cif.
;
_cod_original_sg_symbol_H-M 'P 21/c'
_cod_database_code 7225452

loop_
_symmetry_equiv_pos_as_xyz
'x, y, z'
'-x, y+1/2, -z+1/2'
'-x, -y, -z'
'x, -y-1/2, z-1/2'

loop_
_atom_site_label
_atom_site_type_symbol
_atom_site_fract_x
_atom_site_fract_y
_atom_site_fract_z
_atom_site_U_iso_or_equiv
_atom_site_adp_type
_atom_site_occupancy
_atom_site_symmetry_multiplicity
_atom_site_calc_flag
_atom_site_refinement_flags
C15 C 0.96536(18) 0.8638(5) 0.39567(19) 0.0698(10) Uani 1 1 d .
H15 H 0.9715 0.9114 0.4355 0.084 Uiso 1 1 calc R
C10 C 1.01750(19) 0.8673(5) 0.3684(2) 0.0690(10) Uani 1 1 d .
C9 C 1.0821(2) 0.9376(5) 0.4040(2) 0.0745(11) Uani 1 1 d .
H9 H 1.0881 0.9776 0.4450 0.089 Uiso 1 1 calc R
C14 C 0.9041(2) 0.7905(5) 0.3646(2) 0.0736(11) Uani 1 1 d .
C2 C 0.4467(2) 0.0869(5) 0.6113(2) 0.0732(11) Uani 1 1 d .
C7 C 0.39271(19) 0.1535(5) 0.62768(19) 0.0748(11) Uani 1 1 d .
H7 H 0.3503 0.1560 0.5975 0.090 Uiso 1 1 calc R
C6 C 0.4006(2) 0.2164(5) 0.6883(2) 0.0749(11) Uani 1 1 d .
C16 C 0.8481(2) 0.7861(6) 0.3925(2) 0.0861(13) Uani 1 1 d .
H16 H 0.8104 0.7236 0.3727 0.103 Uiso 1 1 calc R
C8 C 0.3412(2) 0.2842(6) 0.7021(2) 0.0988(15) Uani 1 1 d .
H8 H 0.3015 0.2922 0.6684 0.119 Uiso 1 1 calc R
C13 C 0.8951(2) 0.7193(6) 0.3054(2) 0.0862(12) Uani 1 1 d .
H13 H 0.8545 0.6687 0.2845 0.103 Uiso 1 1 calc R
C11 C 1.0066(2) 0.7975(5) 0.3080(2) 0.0867(13) Uani 1 1 d .
H11 H 1.0406 0.8012 0.2883 0.104 Uiso 1 1 calc R
C1 C 0.4384(2) 0.0207(5) 0.5475(2) 0.0796(12) Uani 1 1 d .
H1 H 0.4732 -0.0397 0.5401 0.096 Uiso 1 1 calc R
C12 C 0.9461(3) 0.7234(6) 0.2774(2) 0.0950(14) Uani 1 1 d .
H12 H 0.9397 0.6758 0.2376 0.114 Uiso 1 1 calc R
C5 C 0.4638(2) 0.2130(6) 0.7329(2) 0.0909(13) Uani 1 1 d .
H5 H 0.4700 0.2551 0.7735 0.109 Uiso 1 1 calc R
C3 C 0.5089(2) 0.0846(6) 0.6571(2) 0.0962(15) Uani 1 1 d .
H3 H 0.5458 0.0401 0.6473 0.115 Uiso 1 1 calc R
C4 C 0.5171(2) 0.1472(7) 0.7169(2) 0.1093(17) Uani 1 1 d .
H4 H 0.5595 0.1450 0.7470 0.131 Uiso 1 1 calc R
C17 C 0.6794(2) -0.0784(5) 0.0958(2) 0.0960(14) Uani 1 1 d .
H17A H 0.6684 -0.1418 0.0568 0.115 Uiso 1 1 calc R
H17B H 0.6928 -0.1539 0.1314 0.115 Uiso 1 1 calc R
C21 C 0.7586(2) 0.1379(5) 0.1559(2) 0.0904(13) Uani 1 1 d .
H21A H 0.7216 0.2120 0.1533 0.108 Uiso 1 1 calc R
H21B H 0.7974 0.2024 0.1551 0.108 Uiso 1 1 calc R
C25 C 0.7972(2) -0.0840(5) 0.0983(2) 0.0926(14) Uani 1 1 d .
H25B H 0.8071 -0.1500 0.1366 0.111 Uiso 1 1 calc R
H25A H 0.7820 -0.1567 0.0620 0.111 Uiso 1 1 calc R
C29 C 0.7238(2) 0.1426(5) 0.0407(2) 0.0948(14) Uani 1 1 d .
H29B H 0.6873 0.2133 0.0430 0.114 Uiso 1 1 calc R
H29A H 0.7630 0.2107 0.0452 0.114 Uiso 1 1 calc R
C18 C 0.6157(2) 0.0087(6) 0.0988(3) 0.1046(15) Uani 1 1 d .
H18A H 0.6025 0.0886 0.0648 0.125 Uiso 1 1 calc R
H18B H 0.6244 0.0650 0.1393 0.125 Uiso 1 1 calc R
C30 C 0.7044(3) 0.0689(7) -0.0255(3) 0.130(2) Uani 1 1 d D
H30A H 0.6576 0.0344 -0.0379 0.156 Uiso 1 1 calc R
H30B H 0.7324 -0.0251 -0.0261 0.156 Uiso 1 1 calc R
C19 C 0.5591(2) -0.1145(6) 0.0916(3) 0.1092(16) Uani 1 1 d .
H19A H 0.5501 -0.1677 0.0504 0.131 Uiso 1 1 calc R
H19B H 0.5738 -0.1967 0.1245 0.131 Uiso 1 1 calc R
C27 C 0.9145(3) -0.1262(7) 0.0945(3) 0.1267(19) Uani 1 1 d .
H27A H 0.9314 -0.1725 0.1370 0.152 Uiso 1 1 calc R
H27B H 0.8925 -0.2133 0.0661 0.152 Uiso 1 1 calc R
C20 C 0.4959(3) -0.0391(7) 0.0965(3) 0.137(2) Uani 1 1 d .
H20A H 0.5044 0.0124 0.1374 0.205 Uiso 1 1 calc R
H20B H 0.4621 -0.1214 0.0920 0.205 Uiso 1 1 calc R
H20C H 0.4804 0.0404 0.0633 0.205 Uiso 1 1 calc R
C26 C 0.8617(3) -0.0055(6) 0.0959(3) 0.130(2) Uani 1 1 d .
H26A H 0.8525 0.0625 0.0582 0.156 Uiso 1 1 calc R
H26B H 0.8786 0.0638 0.1331 0.156 Uiso 1 1 calc R
C22 C 0.7752(3) 0.0473(7) 0.2194(3) 0.1279(19) Uani 1 1 d .
H22A H 0.7377 -0.0227 0.2194 0.154 Uiso 1 1 calc R
H22B H 0.8145 -0.0207 0.2238 0.154 Uiso 1 1 calc R
C23 C 0.7891(4) 0.1615(9) 0.2752(3) 0.156(2) Uani 1 1 d .
H23A H 0.7524 0.2391 0.2672 0.187 Uiso 1 1 calc R
H23B H 0.7891 0.0996 0.3128 0.187 Uiso 1 1 calc R
C28 C 0.9716(3) -0.0759(8) 0.0756(4) 0.174(3) Uani 1 1 d .
H28A H 0.9565 -0.0198 0.0355 0.262 Uiso 1 1 calc R
H28C H 0.9974 -0.1695 0.0711 0.262 Uiso 1 1 calc R
H28B H 0.9992 -0.0047 0.1074 0.262 Uiso 1 1 calc R
N3 N 1.13099(17) 0.9450(4) 0.37938(17) 0.0767(9) Uani 1 1 d .
N1 N 0.38479(18) 0.0440(4) 0.50210(17) 0.0772(9) Uani 1 1 d .
N2 N 0.33979(16) 0.3320(4) 0.75572(16) 0.0768(9) Uani 1 1 d .
N4 N 0.84916(16) 0.8637(4) 0.44238(18) 0.0784(9) Uani 1 1 d .
N5 N 0.73955(17) 0.0296(4) 0.09787(18) 0.0821(10) Uani 1 1 d .
O3 O 1.18839(14) 1.0132(4) 0.42141(14) 0.0871(9) Uani 1 1 d .
H3A H 1.2171 1.0267 0.4030 0.131 Uiso 1 1 calc R
O4 O 0.78939(14) 0.8405(4) 0.45857(15) 0.1002(10) Uani 1 1 d .
H4A H 0.7909 0.8940 0.4905 0.150 Uiso 1 1 calc R
O1 O 0.38803(18) -0.0329(4) 0.44642(17) 0.0939(9) Uani 1 1 d D
O2 O 0.27659(14) 0.3909(5) 0.75436(14) 0.1106(11) Uani 1 1 d .
H2 H 0.2765 0.4128 0.7908 0.166 Uiso 1 1 calc R
F1 F 0.27430(11) 0.0321(3) 0.36520(10) 0.0860(7) Uani 1 1 d .
C24 C 0.8515(4) 0.2497(9) 0.2889(4) 0.188(3) Uani 1 1 d .
H24B H 0.8867 0.1781 0.2856 0.281 Uiso 1 1 calc R
H24A H 0.8627 0.2928 0.3315 0.281 Uiso 1 1 calc R
H24C H 0.8467 0.3371 0.2590 0.281 Uiso 1 1 calc R
C31 C 0.7146(7) 0.1974(12) -0.0719(3) 0.297(8) Uani 1 1 d D
H31A H 0.7093 0.3036 -0.0549 0.356 Uiso 1 1 calc RD
H31B H 0.7607 0.1897 -0.0735 0.356 Uiso 1 1 calc R
C32 C 0.6737(6) 0.1883(19) -0.1308(6) 0.384(10) Uani 1 1 d D
H32A H 0.6794 0.2828 -0.1543 0.576 Uiso 1 1 calc R
H32B H 0.6278 0.1827 -0.1298 0.576 Uiso 1 1 calc R
H32C H 0.6841 0.0929 -0.1511 0.576 Uiso 1 1 calc R
H1A H 0.3502(16) -0.005(6) 0.4194(19) 0.12(2) Uiso 1 1 d D

loop_
_atom_site_aniso_label
_atom_site_aniso_U_11
_atom_site_aniso_U_22
_atom_site_aniso_U_33
_atom_site_aniso_U_23
_atom_site_aniso_U_13
_atom_site_aniso_U_12
C15 0.065(2) 0.072(3) 0.077(3) 0.001(2) 0.029(2) 0.002(2)
C10 0.068(3) 0.064(2) 0.081(3) 0.005(2) 0.031(2) 0.006(2)
C9 0.074(3) 0.069(3) 0.092(3) -0.003(2) 0.044(2) 0.000(2)
C14 0.065(3) 0.079(3) 0.077(3) 0.008(2) 0.023(2) 0.003(2)
C2 0.069(3) 0.076(3) 0.082(3) 0.010(2) 0.035(2) 0.008(2)
C7 0.067(2) 0.087(3) 0.073(3) -0.002(2) 0.024(2) 0.000(2)
C6 0.067(3) 0.088(3) 0.073(3) -0.002(2) 0.027(2) 0.003(2)
C16 0.062(3) 0.103(4) 0.092(3) 0.003(3) 0.021(2) -0.009(2)
C8 0.067(3) 0.151(5) 0.077(3) -0.023(3) 0.019(2) 0.008(3)
C13 0.075(3) 0.096(3) 0.084(3) 0.003(3) 0.019(3) -0.001(2)
C11 0.089(3) 0.091(3) 0.092(3) 0.007(3) 0.046(3) 0.006(3)
C1 0.088(3) 0.082(3) 0.083(3) 0.002(2) 0.047(3) 0.007(2)
C12 0.097(4) 0.107(4) 0.081(3) -0.007(3) 0.027(3) 0.002(3)
C5 0.081(3) 0.122(4) 0.069(3) -0.001(3) 0.021(2) 0.014(3)
C3 0.083(3) 0.123(4) 0.092(3) 0.012(3) 0.040(3) 0.033(3)
C4 0.078(3) 0.164(5) 0.084(3) 0.003(3) 0.020(3) 0.033(3)
C17 0.094(3) 0.068(3) 0.133(4) 0.005(3) 0.043(3) -0.005(3)
C21 0.107(3) 0.066(3) 0.104(4) 0.000(3) 0.041(3) 0.004(2)
C25 0.092(3) 0.062(3) 0.131(4) -0.007(3) 0.045(3) 0.007(2)
C29 0.115(4) 0.070(3) 0.109(4) 0.014(3) 0.049(3) 0.013(3)
C18 0.095(3) 0.090(4) 0.136(4) 0.010(3) 0.047(3) 0.008(3)
C30 0.130(5) 0.141(5) 0.114(5) -0.023(4) 0.028(4) 0.017(4)
C19 0.095(3) 0.106(4) 0.133(4) 0.011(3) 0.043(3) 0.001(3)
C27 0.094(4) 0.110(4) 0.184(6) -0.008(4) 0.054(4) 0.005(3)
C20 0.106(4) 0.152(5) 0.157(5) 0.012(4) 0.047(4) 0.013(4)
C26 0.102(4) 0.082(4) 0.224(7) -0.003(4) 0.076(4) 0.005(3)
C22 0.167(5) 0.110(4) 0.110(4) 0.010(4) 0.046(4) 0.017(4)
C23 0.202(8) 0.151(6) 0.125(5) 0.009(5) 0.065(5) 0.032(6)
C28 0.147(6) 0.138(6) 0.271(9) -0.036(6) 0.114(6) -0.011(5)
N3 0.070(2) 0.065(2) 0.101(3) -0.0008(19) 0.035(2) -0.0018(17)
N1 0.090(3) 0.079(2) 0.075(2) -0.0094(19) 0.044(2) -0.005(2)
N2 0.069(2) 0.092(3) 0.074(2) -0.0020(19) 0.0280(18) 0.0073(18)
N4 0.065(2) 0.087(2) 0.090(3) 0.009(2) 0.0332(19) -0.0014(18)
N5 0.090(2) 0.0543(19) 0.109(3) 0.001(2) 0.040(2) 0.0032(18)
O3 0.0809(19) 0.088(2) 0.109(2) -0.0094(17) 0.0538(17) -0.0097(16)
O4 0.0688(18) 0.136(3) 0.107(3) -0.004(2) 0.0427(17) -0.0129(18)
O1 0.096(2) 0.106(2) 0.094(2) -0.021(2) 0.050(2) 0.000(2)
O2 0.0679(18) 0.171(3) 0.095(2) -0.031(2) 0.0282(16) 0.018(2)
F1 0.0858(15) 0.1015(17) 0.0850(16) -0.0080(13) 0.0474(13) -0.0223(13)
C24 0.199(8) 0.163(7) 0.221(8) -0.064(6) 0.094(7) -0.067(6)
C31 0.56(2) 0.207(10) 0.063(4) 0.017(5) 0.010(8) 0.058(12)
C32 0.250(13) 0.44(2) 0.49(2) 0.18(2) 0.152(16) 0.091(14)

loop_
_atom_type_symbol
_atom_type_description
_atom_type_scat_dispersion_real
_atom_type_scat_dispersion_imag
_atom_type_scat_source
C C 0.0033 0.0016 'International Tables Vol C Tables 4.2.6.8 and 6.1.1.4'
H H 0.0000 0.0000 'International Tables Vol C Tables 4.2.6.8 and 6.1.1.4'
N N 0.0061 0.0033 'International Tables Vol C Tables 4.2.6.8 and 6.1.1.4'
O O 0.0106 0.0060 'International Tables Vol C Tables 4.2.6.8 and 6.1.1.4'
F F 0.0171 0.0103 'International Tables Vol C Tables 4.2.6.8 and 6.1.1.4'

loop_
_geom_angle_atom_site_label_1
_geom_angle_atom_site_label_2
_geom_angle_atom_site_label_3
_geom_angle
C10 C15 C14 121.1(4)
C15 C10 C11 118.3(4)
C15 C10 C9 119.4(4)
C11 C10 C9 122.2(4)
N3 C9 C10 120.6(4)
C13 C14 C15 119.4(4)
C13 C14 C16 118.6(4)
C15 C14 C16 122.0(4)
C3 C2 C7 118.1(4)
C3 C2 C1 120.5(4)
C7 C2 C1 121.4(4)
C2 C7 C6 121.3(4)
C5 C6 C7 119.1(4)
C5 C6 C8 122.7(4)
C7 C6 C8 118.2(4)
N4 C16 C14 122.6(4)
N2 C8 C6 124.9(4)
C12 C13 C14 120.2(4)
C12 C11 C10 120.6(4)
N1 C1 C2 121.3(4)
C13 C12 C11 120.4(4)
C4 C5 C6 119.7(4)
C4 C3 C2 120.8(4)
C5 C4 C3 121.0(4)
C18 C17 N5 116.0(4)
N5 C21 C22 114.3(4)
C26 C25 N5 116.4(4)
C30 C29 N5 118.5(4)
C17 C18 C19 109.5(4)
C29 C30 C31 108.2(5)
C20 C19 C18 112.7(4)
C28 C27 C26 119.5(5)
C27 C26 C25 112.6(4)
C23 C22 C21 112.0(5)
C24 C23 C22 115.4(6)
C9 N3 O3 111.6(3)
C1 N1 O1 111.0(4)
C8 N2 O2 112.1(3)
C16 N4 O4 111.3(3)
C21 N5 C29 105.8(3)
C21 N5 C25 110.6(3)
C29 N5 C25 111.0(3)
C21 N5 C17 112.1(3)
C29 N5 C17 111.2(3)
C25 N5 C17 106.2(3)
C32 C31 C30 115.9(11)

loop_
_geom_bond_atom_site_label_1
_geom_bond_atom_site_label_2
_geom_bond_distance
C15 C10 1.384(5)
C15 C14 1.389(5)
C10 C11 1.401(5)
C10 C9 1.456(5)
C9 N3 1.286(4)
C14 C13 1.387(5)
C14 C16 1.467(5)
C2 C3 1.379(5)
C2 C7 1.388(5)
C2 C1 1.464(5)
C7 C6 1.389(5)
C6 C5 1.382(5)
C6 C8 1.467(5)
C16 N4 1.261(5)
C8 N2 1.249(5)
C13 C12 1.373(6)
C11 C12 1.378(6)
C1 N1 1.267(5)
C5 C4 1.369(5)
C3 C4 1.372(6)
C17 C18 1.522(6)
C17 N5 1.524(5)
C21 N5 1.507(5)
C21 C22 1.525(6)
C25 C26 1.501(6)
C25 N5 1.517(5)
C29 C30 1.514(6)
C29 N5 1.517(5)
C18 C19 1.525(6)
C30 C31 1.526(9)
C19 C20 1.484(6)
C27 C28 1.430(7)
C27 C26 1.486(6)
C22 C23 1.502(7)
C23 C24 1.436(8)
N3 O3 1.389(4)
N1 O1 1.395(4)
N2 O2 1.391(4)
N4 O4 1.402(4)
C31 C32 1.319(11)
